data_2226831
loop_
_publ_author_name
'H\"okelek, Tuncer'
'Dal, Hakan'
'Tercan, Bar\?i\,s'
'Tenlik, Erdin\,c'
'Necefo\(glu, Hacali'

_publ_section_title
;
 Diaquabis(4-methoxybenzoato-\k<i>O</i>^1^)bis(nicotinamide-\k<i>N</i>^1^)cobalt(II)
 dihydrate
;
_journal_coeditor_code CV2740
_journal_issue 8
_journal_name_full 'Acta Crystallographica Section E'
_journal_page_first m910
_journal_page_last m911
_journal_paper_doi 10.1107/S1600536810026462
_journal_volume 66
_journal_year 2010
_chemical_formula_iupac '[Co (C8 H7 O3)2 (C6 H6 N2 O)2 (H2 O)2], 2H2 O'
_chemical_formula_moiety 'C28 H30 Co N4 O10, 2(H2 O)'
_chemical_formula_sum 'C28 H34 Co N4 O12'
_chemical_formula_weight 677.52
_chemical_name_systematic
;
Diaquabis(4-methoxybenzoato-\k<i>O</i>^1^)bis(nicotinamide-\
\k<i>N</i>^1^)cobalt(II) dihydrate
;
_space_group_IT_number 2
_symmetry_cell_setting triclinic
_symmetry_space_group_name_Hall '-P 1'
_symmetry_space_group_name_H-M 'P -1'
_atom_sites_solution_hydrogens geom
_atom_sites_solution_primary direct
_atom_sites_solution_secondary difmap
_audit_creation_method SHELXL-97
_cell_angle_alpha 101.151(3)
_cell_angle_beta 91.796(2)
_cell_angle_gamma 106.043(3)
_cell_formula_units_Z 1
_cell_length_a 8.1568(2)
_cell_length_b 9.7502(2)
_cell_length_c 10.0700(3)
_cell_measurement_reflns_used 9220
_cell_measurement_temperature 100(2)
_cell_measurement_theta_max 28.44
_cell_measurement_theta_min 2.61
_cell_volume 752.09(4)
_computing_cell_refinement 'SAINT (Bruker, 2007)'
_computing_data_collection 'APEX2 (Bruker, 2007)'
_computing_data_reduction 'SAINT (Bruker, 2007)'
_computing_molecular_graphics 'ORTEP-3 for Windows (Farrugia, 1997)'
_computing_publication_material 'WinGX (Farrugia, 1999) and PLATON (Spek, 2009)'
_computing_structure_refinement 'SHELXL97 (Sheldrick, 2008)'
_computing_structure_solution 'SHELXS97 (Sheldrick, 2008)'
_diffrn_ambient_temperature 100(2)
_diffrn_measured_fraction_theta_full 0.994
_diffrn_measured_fraction_theta_max 0.994
_diffrn_measurement_device_type 'Bruker Kappa APEXII CCD area-detector diffractometer'
_diffrn_measurement_method '\f and \w scans'
_diffrn_radiation_monochromator graphite
_diffrn_radiation_source 'fine-focus sealed tube'
_diffrn_radiation_type MoK\a
_diffrn_radiation_wavelength 0.71073
_diffrn_reflns_av_R_equivalents 0.0234
_diffrn_reflns_av_sigmaI/netI 0.0207
_diffrn_reflns_limit_h_max 10
_diffrn_reflns_limit_h_min -10
_diffrn_reflns_limit_k_max 10
_diffrn_reflns_limit_k_min -13
_diffrn_reflns_limit_l_max 13
_diffrn_reflns_limit_l_min -13
_diffrn_reflns_number 13470
_diffrn_reflns_theta_full 28.47
_diffrn_reflns_theta_max 28.47
_diffrn_reflns_theta_min 2.07
_exptl_absorpt_coefficient_mu 0.641
_exptl_absorpt_correction_T_max 0.8563
_exptl_absorpt_correction_T_min 0.7988
_exptl_absorpt_correction_type multi-scan
_exptl_absorpt_process_details '(SADABS; Bruker, 2005)'
_exptl_crystal_colour pink
_exptl_crystal_density_diffrn 1.496
_exptl_crystal_density_method 'not measured'
_exptl_crystal_description block
_exptl_crystal_F_000 353
_exptl_crystal_size_max 0.45
_exptl_crystal_size_mid 0.29
_exptl_crystal_size_min 0.24
_refine_diff_density_max 0.548
_refine_diff_density_min -0.311
_refine_ls_extinction_method none
_refine_ls_goodness_of_fit_ref 1.069
_refine_ls_hydrogen_treatment mixed
_refine_ls_matrix_type full
_refine_ls_number_parameters 230
_refine_ls_number_reflns 3776
_refine_ls_number_restraints 0
_refine_ls_restrained_S_all 1.069
_refine_ls_R_factor_all 0.0290
_refine_ls_R_factor_gt 0.0268
_refine_ls_shift/su_max 0.000
_refine_ls_shift/su_mean 0.000
_refine_ls_structure_factor_coef Fsqd
_refine_ls_weighting_details 'calc w=1/[\s^2^(Fo^2^)+(0.0387P)^2^+0.2836P] where P=(Fo^2^+2Fc^2^)/3'
_refine_ls_weighting_scheme calc
_refine_ls_wR_factor_gt 0.0723
_refine_ls_wR_factor_ref 0.0738
_reflns_number_gt 3541
_reflns_number_total 3776
_reflns_threshold_expression I>2\s(I)
_cod_data_source_file cv2740.cif
_cod_data_source_block I
_cod_database_code 2226831
_cod_database_fobs_code 2226831

loop_
_symmetry_equiv_pos_as_xyz
'x, y, z'
'-x, -y, -z'

loop_
_atom_site_type_symbol
_atom_site_label
_atom_site_fract_x
_atom_site_fract_y
_atom_site_fract_z
_atom_site_U_iso_or_equiv
_atom_site_adp_type
_atom_site_calc_flag
_atom_site_refinement_flags
_atom_site_occupancy
_atom_site_disorder_assembly
_atom_site_disorder_group
Co Co1 0.0000 0.0000 0.0000 0.01140(7) Uani d S 1 . .
O O1 0.16134(11) 0.15267(9) 0.15761(8) 0.01516(17) Uani d . 1 . .
O O2 0.02618(12) 0.12855(9) 0.34523(9) 0.02010(19) Uani d . 1 . .
O O3 0.49079(13) 0.79361(10) 0.49240(10) 0.0241(2) Uani d . 1 . .
O O4 -0.23377(11) 0.62299(9) 0.11798(9) 0.01950(19) Uani d . 1 . .
O O5 0.16105(11) 0.08580(10) -0.14044(9) 0.01498(17) Uani d . 1 . .
H H51 0.180(2) 0.174(2) -0.145(2) 0.038(5) Uiso d . 1 . .
H H52 0.118(2) 0.034(2) -0.214(2) 0.034(5) Uiso d . 1 . .
O O6 0.10074(14) -0.13088(11) 0.39872(10) 0.0230(2) Uani d . 1 . .
H H61 0.091(3) -0.056(3) 0.380(2) 0.046(6) Uiso d . 1 . .
H H62 0.060(3) -0.137(2) 0.474(2) 0.044(6) Uiso d . 1 . .
N N1 -0.15075(13) 0.15172(11) -0.00112(10) 0.01377(19) Uani d . 1 . .
N N2 -0.00471(14) 0.58909(12) 0.22425(11) 0.0175(2) Uani d . 1 . .
H H21 0.028(2) 0.680(2) 0.2689(18) 0.029(4) Uiso d . 1 . .
H H22 0.050(2) 0.530(2) 0.2387(17) 0.024(4) Uiso d . 1 . .
C C1 0.13157(15) 0.20178(12) 0.27783(11) 0.0141(2) Uani d . 1 . .
C C2 0.22590(15) 0.35792(12) 0.33911(12) 0.0141(2) Uani d . 1 . .
C C3 0.35076(16) 0.43797(14) 0.26923(12) 0.0181(2) Uani d . 1 . .
H H3 0.3764 0.3923 0.1834 0.022 Uiso calc R 1 . .
C C4 0.43723(16) 0.58247(14) 0.32337(13) 0.0203(3) Uani d . 1 . .
H H4 0.5229 0.6350 0.2755 0.024 Uiso calc R 1 . .
C C5 0.39860(16) 0.65132(13) 0.44861(13) 0.0177(2) Uani d . 1 . .
C C6 0.27348(17) 0.57414(14) 0.51879(13) 0.0204(3) Uani d . 1 . .
H H6 0.2457 0.6207 0.6034 0.024 Uiso calc R 1 . .
C C7 0.18914(17) 0.42784(14) 0.46397(12) 0.0187(2) Uani d . 1 . .
H H7 0.1050 0.3748 0.5127 0.022 Uiso calc R 1 . .
C C8 0.4554(2) 0.87023(15) 0.61895(14) 0.0281(3) Uani d . 1 . .
H H8A 0.5296 0.9710 0.6381 0.042 Uiso calc R 1 . .
H H8B 0.4770 0.8219 0.6917 0.042 Uiso calc R 1 . .
H H8C 0.3352 0.8703 0.6139 0.042 Uiso calc R 1 . .
C C9 -0.30977(16) 0.09903(13) -0.06401(13) 0.0179(2) Uani d . 1 . .
H H9 -0.3478 -0.0009 -0.1087 0.021 Uiso calc R 1 . .
C C10 -0.42123(16) 0.18327(14) -0.06690(14) 0.0210(3) Uani d . 1 . .
H H10 -0.5321 0.1423 -0.1140 0.025 Uiso calc R 1 . .
C C11 -0.36763(16) 0.32850(13) 0.00028(13) 0.0173(2) Uani d . 1 . .
H H11 -0.4412 0.3888 -0.0002 0.021 Uiso calc R 1 . .
C C12 -0.20437(15) 0.38459(12) 0.06844(11) 0.0134(2) Uani d . 1 . .
C C13 -0.10001(15) 0.29263(12) 0.06338(11) 0.0132(2) Uani d . 1 . .
H H13 0.0126 0.3314 0.1077 0.016 Uiso calc R 1 . .
C C14 -0.14729(15) 0.54226(13) 0.14024(12) 0.0143(2) Uani d . 1 . .

loop_
_atom_site_aniso_label
_atom_site_aniso_U_11
_atom_site_aniso_U_22
_atom_site_aniso_U_33
_atom_site_aniso_U_12
_atom_site_aniso_U_13
_atom_site_aniso_U_23
Co1 0.01336(11) 0.00782(11) 0.01164(11) 0.00330(8) -0.00119(8) -0.00122(8)
O1 0.0164(4) 0.0127(4) 0.0143(4) 0.0046(3) -0.0009(3) -0.0024(3)
O2 0.0282(5) 0.0123(4) 0.0153(4) 0.0002(4) 0.0015(3) 0.0004(3)
O3 0.0276(5) 0.0107(4) 0.0266(5) -0.0011(4) -0.0033(4) -0.0028(4)
O4 0.0210(4) 0.0117(4) 0.0268(5) 0.0070(3) 0.0020(4) 0.0029(3)
O5 0.0177(4) 0.0099(4) 0.0155(4) 0.0030(3) -0.0010(3) -0.0002(3)
O6 0.0356(5) 0.0144(5) 0.0177(5) 0.0072(4) 0.0029(4) 0.0006(4)
N1 0.0159(5) 0.0109(5) 0.0136(4) 0.0043(4) -0.0002(4) 0.0003(4)
N2 0.0234(5) 0.0114(5) 0.0171(5) 0.0067(4) -0.0006(4) -0.0006(4)
C1 0.0166(5) 0.0115(5) 0.0135(5) 0.0055(4) -0.0037(4) 0.0000(4)
C2 0.0169(5) 0.0110(5) 0.0134(5) 0.0044(4) -0.0020(4) -0.0001(4)
C3 0.0197(6) 0.0153(6) 0.0171(5) 0.0041(5) 0.0020(4) -0.0007(4)
C4 0.0195(6) 0.0162(6) 0.0222(6) 0.0016(5) 0.0025(5) 0.0023(5)
C5 0.0192(6) 0.0104(5) 0.0198(6) 0.0018(4) -0.0056(4) -0.0011(4)
C6 0.0277(6) 0.0140(6) 0.0151(5) 0.0034(5) 0.0000(5) -0.0033(4)
C7 0.0245(6) 0.0133(6) 0.0144(5) 0.0014(5) 0.0019(4) 0.0000(4)
C8 0.0387(8) 0.0135(6) 0.0246(7) 0.0033(6) -0.0079(6) -0.0060(5)
C9 0.0178(6) 0.0115(5) 0.0215(6) 0.0038(4) -0.0030(5) -0.0017(4)
C10 0.0164(6) 0.0165(6) 0.0279(7) 0.0055(5) -0.0045(5) -0.0003(5)
C11 0.0173(5) 0.0152(6) 0.0210(6) 0.0080(5) 0.0017(4) 0.0031(5)
C12 0.0168(5) 0.0112(5) 0.0125(5) 0.0045(4) 0.0031(4) 0.0024(4)
C13 0.0152(5) 0.0111(5) 0.0123(5) 0.0033(4) 0.0002(4) 0.0008(4)
C14 0.0185(5) 0.0114(5) 0.0134(5) 0.0048(4) 0.0053(4) 0.0024(4)

loop_
_atom_type_symbol
_atom_type_description
_atom_type_scat_dispersion_real
_atom_type_scat_dispersion_imag
_atom_type_scat_source
C C 0.0033 0.0016 'International Tables Vol C Tables 4.2.6.8 and 6.1.1.4'
H H 0.0000 0.0000 'International Tables Vol C Tables 4.2.6.8 and 6.1.1.4'
N N 0.0061 0.0033 'International Tables Vol C Tables 4.2.6.8 and 6.1.1.4'
O O 0.0106 0.0060 'International Tables Vol C Tables 4.2.6.8 and 6.1.1.4'
Co Co 0.3494 0.9721 'International Tables Vol C Tables 4.2.6.8 and 6.1.1.4'

loop_
_geom_angle_atom_site_label_1
_geom_angle_atom_site_label_2
_geom_angle_atom_site_label_3
_geom_angle_site_symmetry_1
_geom_angle_site_symmetry_3
_geom_angle
_geom_angle_publ_flag
O1 Co1 O1 2 . 180.00(6) ?
O1 Co1 O5 . . 89.63(3) ?
O1 Co1 O5 2 . 90.37(3) ?
O1 Co1 O5 . 2 90.37(3) ?
O5 Co1 O5 . 2 180.00(5) ?
O1 Co1 O5 2 2 89.63(3) ?
O1 Co1 N1 . . 88.17(3) ?
O1 Co1 N1 2 . 91.83(3) ?
O1 Co1 N1 . 2 91.83(3) ?
O1 Co1 N1 2 2 88.17(3) ?
O5 Co1 N1 . . 93.31(4) ?
O5 Co1 N1 2 . 86.69(4) ?
O5 Co1 N1 . 2 86.69(4) ?
O5 Co1 N1 2 2 93.31(4) ?
N1 Co1 N1 2 . 180.00(4) ?
C1 O1 Co1 . . 130.19(8) ?
C5 O3 C8 . . 117.77(11) ?
Co1 O5 H51 . . 120.1(13) ?
Co1 O5 H52 . . 104.5(13) ?
H52 O5 H51 . . 109.5(19) ?
H62 O6 H61 . . 107(2) ?
C9 N1 Co1 . . 117.67(8) ?
C9 N1 C13 . . 117.60(10) ?
C13 N1 Co1 . . 124.61(8) ?
C14 N2 H21 . . 119.2(12) ?
C14 N2 H22 . . 120.4(12) ?
H22 N2 H21 . . 120.2(16) ?
O1 C1 C2 . . 116.55(10) ?
O2 C1 O1 . . 124.00(11) ?
O2 C1 C2 . . 119.43(10) ?
C3 C2 C1 . . 120.15(10) ?
C7 C2 C1 . . 121.38(11) ?
C7 C2 C3 . . 118.45(11) ?
C2 C3 H3 . . 119.6 ?
C4 C3 C2 . . 120.90(11) ?
C4 C3 H3 . . 119.6 ?
C3 C4 C5 . . 120.01(11) ?
C3 C4 H4 . . 120.0 ?
C5 C4 H4 . . 120.0 ?
O3 C5 C4 . . 115.24(11) ?
O3 C5 C6 . . 124.82(11) ?
C6 C5 C4 . . 119.95(11) ?
C5 C6 C7 . . 119.43(11) ?
C5 C6 H6 . . 120.3 ?
C7 C6 H6 . . 120.3 ?
C2 C7 C6 . . 121.26(11) ?
C2 C7 H7 . . 119.4 ?
C6 C7 H7 . . 119.4 ?
O3 C8 H8A . . 109.5 ?
O3 C8 H8B . . 109.5 ?
O3 C8 H8C . . 109.5 ?
H8A C8 H8B . . 109.5 ?
H8A C8 H8C . . 109.5 ?
H8B C8 H8C . . 109.5 ?
N1 C9 C10 . . 123.21(11) ?
N1 C9 H9 . . 118.4 ?
C10 C9 H9 . . 118.4 ?
C9 C10 C11 . . 118.68(11) ?
C9 C10 H10 . . 120.7 ?
C11 C10 H10 . . 120.7 ?
C10 C11 C12 . . 119.02(11) ?
C10 C11 H11 . . 120.5 ?
C12 C11 H11 . . 120.5 ?
C11 C12 C14 . . 118.57(10) ?
C13 C12 C11 . . 118.26(11) ?
C13 C12 C14 . . 123.14(11) ?
N1 C13 C12 . . 123.19(11) ?
N1 C13 H13 . . 118.4 ?
C12 C13 H13 . . 118.4 ?
O4 C14 N2 . . 122.96(11) ?
O4 C14 C12 . . 118.73(11) ?
N2 C14 C12 . . 118.31(10) ?

loop_
_geom_bond_atom_site_label_1
_geom_bond_atom_site_label_2
_geom_bond_site_symmetry_2
_geom_bond_distance
_geom_bond_publ_flag
Co1 O1 . 2.0831(8) ?
Co1 O1 2 2.0831(8) ?
Co1 O5 . 2.0958(9) ?
Co1 O5 2 2.0958(9) ?
Co1 N1 . 2.1706(10) ?
Co1 N1 2 2.1706(10) ?
O1 C1 . 1.2698(14) ?
O2 C1 . 1.2626(15) ?
O3 C5 . 1.3603(15) ?
O3 C8 . 1.4281(17) ?
O4 C14 . 1.2381(15) ?
O5 H51 . 0.84(2) ?
O5 H52 . 0.81(2) ?
O6 H61 . 0.81(2) ?
O6 H62 . 0.84(2) ?
N1 C9 . 1.3423(15) ?
N1 C13 . 1.3433(15) ?
N2 C14 . 1.3312(16) ?
N2 H21 . 0.875(19) ?
N2 H22 . 0.854(18) ?
C1 C2 . 1.5000(16) ?
C2 C3 . 1.3999(17) ?
C2 C7 . 1.3931(16) ?
C3 C4 . 1.3817(17) ?
C3 H3 . 0.9500 ?
C4 C5 . 1.3982(17) ?
C4 H4 . 0.9500 ?
C5 C6 . 1.3907(18) ?
C6 C7 . 1.3935(17) ?
C6 H6 . 0.9500 ?
C7 H7 . 0.9500 ?
C8 H8A . 0.9800 ?
C8 H8B . 0.9800 ?
C8 H8C . 0.9800 ?
C9 C10 . 1.3865(17) ?
C9 H9 . 0.9500 ?
C10 C11 . 1.3866(17) ?
C10 H10 . 0.9500 ?
C11 C12 . 1.3923(17) ?
C11 H11 . 0.9500 ?
C12 C13 . 1.3921(16) ?
C12 C14 . 1.5021(16) ?
C13 H13 . 0.9500 ?

loop_
_geom_hbond_atom_site_label_D
_geom_hbond_atom_site_label_H
_geom_hbond_atom_site_label_A
_geom_hbond_site_symmetry_A
_geom_hbond_distance_DH
_geom_hbond_distance_HA
_geom_hbond_distance_DA
_geom_hbond_angle_DHA
_geom_hbond_publ_flag
N2 H21 O6 1_565 0.876(19) 1.969(19) 2.8343(15) 169.6(17) yes
O5 H51 O4 2_565 0.841(19) 1.868(19) 2.6976(13) 168.6(19) yes
O5 H52 O2 2_555 0.817(19) 1.924(19) 2.7064(13) 159.8(19) yes
O6 H61 O2 . 0.81(3) 2.10(3) 2.9009(14) 170(2) yes
O6 H62 O2 2_556 0.84(2) 1.97(2) 2.8068(14) 173.9(19) yes
C4 H4 O4 1_655 0.95 2.59 3.4225(16) 146 yes
C9 H9 O1 2_555 0.95 2.40 3.0325(16) 124 yes
C10 H10 O5 1_455 0.95 2.40 3.2925(17) 156 yes

loop_
_geom_torsion_atom_site_label_1
_geom_torsion_atom_site_label_2
_geom_torsion_atom_site_label_3
_geom_torsion_atom_site_label_4
_geom_torsion_site_symmetry_1
_geom_torsion_site_symmetry_2
_geom_torsion_site_symmetry_3
_geom_torsion_site_symmetry_4
_geom_torsion
_geom_torsion_publ_flag
O5 Co1 O1 C1 . . . . 158.01(10) ?
O5 Co1 O1 C1 2 . . . -21.99(10) ?
N1 Co1 O1 C1 . . . . 64.69(10) ?
N1 Co1 O1 C1 2 . . . -115.31(10) ?
O1 Co1 N1 C9 . . . . -163.03(9) ?
O1 Co1 N1 C9 2 . . . 16.97(9) ?
O1 Co1 N1 C13 . . . . 12.88(9) ?
O1 Co1 N1 C13 2 . . . -167.12(9) ?
O5 Co1 N1 C9 . . . . 107.45(9) ?
O5 Co1 N1 C9 2 . . . -72.55(9) ?
O5 Co1 N1 C13 . . . . -76.64(9) ?
O5 Co1 N1 C13 2 . . . 103.36(9) ?
Co1 O1 C1 O2 . . . . 31.88(16) ?
Co1 O1 C1 C2 . . . . -146.38(8) ?
C8 O3 C5 C4 . . . . 179.22(11) ?
C8 O3 C5 C6 . . . . -0.80(19) ?
Co1 N1 C9 C10 . . . . 177.21(10) ?
C13 N1 C9 C10 . . . . 1.01(18) ?
Co1 N1 C13 C12 . . . . -175.45(8) ?
C9 N1 C13 C12 . . . . 0.47(17) ?
O1 C1 C2 C3 . . . . -5.57(16) ?
O1 C1 C2 C7 . . . . 172.73(11) ?
O2 C1 C2 C3 . . . . 176.09(11) ?
O2 C1 C2 C7 . . . . -5.62(17) ?
C1 C2 C3 C4 . . . . 179.13(11) ?
C7 C2 C3 C4 . . . . 0.78(18) ?
C1 C2 C7 C6 . . . . -178.10(11) ?
C3 C2 C7 C6 . . . . 0.22(19) ?
C2 C3 C4 C5 . . . . -0.99(19) ?
C3 C4 C5 O3 . . . . -179.82(11) ?
C3 C4 C5 C6 . . . . 0.19(19) ?
O3 C5 C6 C7 . . . . -179.20(12) ?
C4 C5 C6 C7 . . . . 0.79(19) ?
C5 C6 C7 C2 . . . . -1.0(2) ?
N1 C9 C10 C11 . . . . -1.2(2) ?
C9 C10 C11 C12 . . . . -0.15(19) ?
C10 C11 C12 C13 . . . . 1.50(17) ?
C10 C11 C12 C14 . . . . 179.68(11) ?
C11 C12 C13 N1 . . . . -1.72(17) ?
C14 C12 C13 N1 . . . . -179.81(10) ?
C11 C12 C14 O4 . . . . -12.03(16) ?
C11 C12 C14 N2 . . . . 168.54(11) ?
C13 C12 C14 O4 . . . . 166.05(11) ?
C13 C12 C14 N2 . . . . -13.38(17) ?
